data_7229651
loop_
_publ_author_name
'Meng, Ling-Hong'
'Li, Xiao-Ming'
'Liu, Yang'
'Xu, Gang-Ming'
'Wang, Bin-Gui'

_publ_section_title
;
 Antimicrobial alkaloids produced by the mangrove endophyte Penicillium
 brocae MA-231 using the OSMAC approach
;
_journal_issue 87
_journal_name_full 'RSC Advances'
_journal_page_first 55026
_journal_paper_doi 10.1039/C7RA12081H
_journal_volume 7
_journal_year 2017
_chemical_absolute_configuration R/S
_chemical_formula_sum 'C13 H15 N O3'
_chemical_formula_weight 233.26
_chemical_name_systematic
; 
 ? 
;
_space_group_IT_number 19
_symmetry_cell_setting orthorhombic
_symmetry_space_group_name_Hall 'P 2ac 2ab'
_symmetry_space_group_name_H-M 'P 21 21 21'
_atom_sites_solution_hydrogens geom
_atom_sites_solution_primary direct
_atom_sites_solution_secondary difmap
_audit_creation_method SHELXL-97
_audit_update_record
;
2017-11-27 deposited with the CCDC.
2017-11-28 downloaded from the CCDC.
;
_cell_angle_alpha 90.00
_cell_angle_beta 90.00
_cell_angle_gamma 90.00
_cell_formula_units_Z 4
_cell_length_a 9.5217(8)
_cell_length_b 9.7711(11)
_cell_length_c 12.4273(10)
_cell_measurement_reflns_used 1188
_cell_measurement_temperature 293(2)
_cell_measurement_theta_max 71.5000
_cell_measurement_theta_min 4.5330
_cell_volume 1156.20(19)
_computing_cell_refinement 'Bruker FRAMBO'
_computing_data_collection 'Bruker FRAMBO'
_computing_data_reduction 'Bruker SAINT'
_computing_molecular_graphics 'Bruker SHELXTL'
_computing_publication_material 'Bruker SHELXTL'
_computing_structure_refinement 'SHELXL-97 (Sheldrick, 1997)'
_computing_structure_solution 'SHELXS-97 (Sheldrick, 1990)'
_diffrn_ambient_temperature 293(2)
_diffrn_measured_fraction_theta_full 0.996
_diffrn_measured_fraction_theta_max 0.996
_diffrn_measurement_device_type 'CCD area detector'
_diffrn_measurement_method 'phi and omega scans'
_diffrn_radiation_monochromator graphite
_diffrn_radiation_source 'fine-focus sealed tube'
_diffrn_radiation_type CuK\a
_diffrn_radiation_wavelength 1.54178
_diffrn_reflns_av_R_equivalents 0.0225
_diffrn_reflns_av_sigmaI/netI 0.0395
_diffrn_reflns_limit_h_max 11
_diffrn_reflns_limit_h_min -6
_diffrn_reflns_limit_k_max 7
_diffrn_reflns_limit_k_min -11
_diffrn_reflns_limit_l_max 14
_diffrn_reflns_limit_l_min -11
_diffrn_reflns_number 2384
_diffrn_reflns_theta_full 66.14
_diffrn_reflns_theta_max 66.14
_diffrn_reflns_theta_min 5.76
_exptl_absorpt_coefficient_mu 0.783
_exptl_absorpt_correction_T_max 0.8528
_exptl_absorpt_correction_T_min 0.7195
_exptl_absorpt_correction_type multi-scan
_exptl_absorpt_process_details sadabs
_exptl_crystal_colour colourless
_exptl_crystal_density_diffrn 1.340
_exptl_crystal_density_method 'not measured'
_exptl_crystal_description prism
_exptl_crystal_F_000 496
_exptl_crystal_size_max 0.45
_exptl_crystal_size_mid 0.27
_exptl_crystal_size_min 0.21
_refine_diff_density_max 0.128
_refine_diff_density_min -0.195
_refine_diff_density_rms 0.043
_refine_ls_abs_structure_details 'Flack H D (1983), Acta Cryst. A39, 876-881'
_refine_ls_abs_structure_Flack 0.0(4)
_refine_ls_extinction_method none
_refine_ls_goodness_of_fit_ref 1.010
_refine_ls_hydrogen_treatment mixed
_refine_ls_matrix_type full
_refine_ls_number_parameters 157
_refine_ls_number_reflns 1665
_refine_ls_number_restraints 0
_refine_ls_restrained_S_all 1.010
_refine_ls_R_factor_all 0.0483
_refine_ls_R_factor_gt 0.0414
_refine_ls_shift/su_max 0.001
_refine_ls_shift/su_mean 0.000
_refine_ls_structure_factor_coef Fsqd
_refine_ls_weighting_details 'calc w=1/[\s^2^(Fo^2^)+(0.0543P)^2^+0.0000P] where P=(Fo^2^+2Fc^2^)/3'
_refine_ls_weighting_scheme calc
_refine_ls_wR_factor_gt 0.0981
_refine_ls_wR_factor_ref 0.1048
_reflns_number_gt 1450
_reflns_number_total 1665
_reflns_threshold_expression >2sigma(I)
_cod_data_source_file c7ra12081h2.cif
_cod_data_source_block 150503f
_cod_depositor_comments
;
The following automatic conversions were performed:

'_symmetry_cell_setting' value 'Orthorhombic' changed to
'orthorhombic' according to
/home/data/users/saulius/crontab/automatic-downloads/rss-feeds/RSC/lib/dictionaries/cif_core.dic
dictionary named 'cif_core.dic' version 2.4.2 from 2011-04-26.

Automatic conversion script
Id: cif_fix_values 4973 2017-02-22 13:04:09Z antanas 
;
_cod_original_sg_symbol_H-M P2(1)2(1)2(1)
_cod_database_code 7229651

loop_
_symmetry_equiv_pos_as_xyz
'x, y, z'
'-x+1/2, -y, z+1/2'
'-x, y+1/2, -z+1/2'
'x+1/2, -y+1/2, -z'

loop_
_atom_site_label
_atom_site_type_symbol
_atom_site_fract_x
_atom_site_fract_y
_atom_site_fract_z
_atom_site_U_iso_or_equiv
_atom_site_adp_type
_atom_site_occupancy
_atom_site_symmetry_multiplicity
_atom_site_calc_flag
_atom_site_refinement_flags
N1 N 0.2012(2) 0.4464(2) 0.09601(16) 0.0421(5) Uani 1 1 d .
O1 O 0.0206(2) 0.38147(19) 0.20666(15) 0.0550(5) Uani 1 1 d .
O2 O -0.0807(2) 0.6514(2) 0.17352(16) 0.0595(6) Uani 1 1 d .
H2 H -0.0858 0.7187 0.2128 0.089 Uiso 1 1 calc R
O3 O -0.2221(2) 0.6089(4) -0.32896(16) 0.0874(9) Uani 1 1 d .
H3 H -0.2919 0.5620 -0.3173 0.131 Uiso 1 1 calc R
C1 C 0.0897(3) 0.4676(3) 0.15631(17) 0.0411(6) Uani 1 1 d .
C2 C 0.0608(3) 0.6216(3) 0.1525(2) 0.0453(6) Uani 1 1 d .
H2A H 0.1179 0.6657 0.2082 0.054 Uiso 1 1 calc R
C3 C 0.1201(3) 0.6637(2) 0.0413(2) 0.0420(6) Uani 1 1 d .
H3A H 0.1514 0.7592 0.0444 0.050 Uiso 1 1 calc R
C4 C 0.2506(3) 0.5685(3) 0.0387(2) 0.0433(6) Uani 1 1 d .
H4 H 0.3267 0.6110 0.0800 0.052 Uiso 1 1 calc R
C5 C 0.3107(3) 0.5072(3) -0.0638(2) 0.0589(8) Uani 1 1 d .
H5A H 0.3827 0.5655 -0.0946 0.071 Uiso 1 1 calc R
H5B H 0.2379 0.4913 -0.1169 0.071 Uiso 1 1 calc R
C6 C 0.3728(3) 0.3721(3) -0.0227(3) 0.0669(9) Uani 1 1 d .
H6A H 0.3849 0.3075 -0.0813 0.080 Uiso 1 1 calc R
H6B H 0.4630 0.3873 0.0116 0.080 Uiso 1 1 calc R
C7 C 0.2649(3) 0.3198(3) 0.0583(2) 0.0558(7) Uani 1 1 d .
H7A H 0.1962 0.2608 0.0241 0.067 Uiso 1 1 calc R
H7B H 0.3097 0.2705 0.1167 0.067 Uiso 1 1 calc R
C8 C 0.0234(3) 0.6456(2) -0.0536(2) 0.0412(6) Uani 1 1 d .
C9 C -0.0856(3) 0.5518(3) -0.0579(2) 0.0464(6) Uani 1 1 d .
H9 H -0.1033 0.4969 0.0017 0.056 Uiso 1 1 calc R
C10 C -0.1688(3) 0.5377(3) -0.1483(2) 0.0490(7) Uani 1 1 d .
H10 H -0.2413 0.4739 -0.1490 0.059 Uiso 1 1 calc R
C11 C -0.1441(3) 0.6183(4) -0.2378(2) 0.0542(8) Uani 1 1 d .
C12 C -0.0373(3) 0.7140(3) -0.2348(2) 0.0578(8) Uani 1 1 d .
H12 H -0.0210 0.7699 -0.2940 0.069 Uiso 1 1 calc R
C13 C 0.0448(3) 0.7265(3) -0.1444(2) 0.0513(7) Uani 1 1 d .
H13 H 0.1167 0.7909 -0.1438 0.062 Uiso 1 1 calc R

loop_
_atom_site_aniso_label
_atom_site_aniso_U_11
_atom_site_aniso_U_22
_atom_site_aniso_U_33
_atom_site_aniso_U_23
_atom_site_aniso_U_13
_atom_site_aniso_U_12
N1 0.0461(11) 0.0415(11) 0.0387(10) 0.0026(10) -0.0007(10) -0.0017(10)
O1 0.0608(11) 0.0603(11) 0.0439(9) 0.0139(10) 0.0027(10) -0.0144(11)
O2 0.0552(11) 0.0635(13) 0.0599(11) -0.0187(11) 0.0133(10) 0.0016(10)
O3 0.0561(13) 0.158(3) 0.0480(11) 0.0283(15) -0.0090(10) -0.0100(16)
C1 0.0474(14) 0.0480(14) 0.0280(10) -0.0006(11) -0.0050(12) -0.0100(12)
C2 0.0502(15) 0.0490(14) 0.0368(12) -0.0130(12) 0.0019(12) -0.0075(13)
C3 0.0484(14) 0.0330(11) 0.0446(12) -0.0027(11) 0.0034(13) -0.0091(11)
C4 0.0399(12) 0.0479(14) 0.0421(12) 0.0016(12) 0.0011(12) -0.0092(12)
C5 0.0514(16) 0.075(2) 0.0501(16) 0.0010(16) 0.0103(14) 0.0042(16)
C6 0.0570(17) 0.077(2) 0.0663(18) -0.0102(18) 0.0037(16) 0.0172(18)
C7 0.0560(15) 0.0488(15) 0.0626(17) -0.0037(15) -0.0099(16) 0.0064(14)
C8 0.0458(12) 0.0338(11) 0.0440(13) 0.0012(11) 0.0059(12) 0.0039(11)
C9 0.0585(15) 0.0405(12) 0.0401(12) 0.0059(13) -0.0010(13) -0.0030(14)
C10 0.0492(15) 0.0496(15) 0.0482(14) -0.0005(13) -0.0037(13) -0.0026(13)
C11 0.0397(13) 0.081(2) 0.0417(13) 0.0096(15) 0.0016(12) 0.0141(15)
C12 0.0477(14) 0.078(2) 0.0475(14) 0.0265(15) 0.0093(14) 0.0100(16)
C13 0.0423(13) 0.0550(16) 0.0567(16) 0.0142(14) 0.0097(14) 0.0025(13)

loop_
_atom_type_symbol
_atom_type_description
_atom_type_scat_dispersion_real
_atom_type_scat_dispersion_imag
_atom_type_scat_source
C C 0.0181 0.0091 'International Tables Vol C Tables 4.2.6.8 and 6.1.1.4'
H H 0.0000 0.0000 'International Tables Vol C Tables 4.2.6.8 and 6.1.1.4'
O O 0.0492 0.0322 'International Tables Vol C Tables 4.2.6.8 and 6.1.1.4'
N N 0.0311 0.0180 'International Tables Vol C Tables 4.2.6.8 and 6.1.1.4'

loop_
_geom_angle_atom_site_label_1
_geom_angle_atom_site_label_2
_geom_angle_atom_site_label_3
_geom_angle
C1 N1 C7 130.8(2)
C1 N1 C4 114.1(2)
C7 N1 C4 113.6(2)
C2 O2 H2 109.5
C11 O3 H3 109.5
O1 C1 N1 127.6(3)
O1 C1 C2 126.0(2)
N1 C1 C2 106.4(2)
O2 C2 C1 111.8(2)
O2 C2 C3 117.5(2)
C1 C2 C3 102.9(2)
O2 C2 H2A 108.1
C1 C2 H2A 108.1
C3 C2 H2A 108.1
C8 C3 C2 116.4(2)
C8 C3 C4 113.8(2)
C2 C3 C4 98.7(2)
C8 C3 H3A 109.2
C2 C3 H3A 109.2
C4 C3 H3A 109.2
N1 C4 C5 102.0(2)
N1 C4 C3 102.71(18)
C5 C4 C3 123.7(2)
N1 C4 H4 109.1
C5 C4 H4 109.1
C3 C4 H4 109.1
C4 C5 C6 101.9(2)
C4 C5 H5A 111.4
C6 C5 H5A 111.4
C4 C5 H5B 111.4
C6 C5 H5B 111.4
H5A C5 H5B 109.3
C7 C6 C5 104.4(2)
C7 C6 H6A 110.9
C5 C6 H6A 110.9
C7 C6 H6B 110.9
C5 C6 H6B 110.9
H6A C6 H6B 108.9
N1 C7 C6 102.0(2)
N1 C7 H7A 111.4
C6 C7 H7A 111.4
N1 C7 H7B 111.4
C6 C7 H7B 111.4
H7A C7 H7B 109.2
C9 C8 C13 117.0(2)
C9 C8 C3 124.5(2)
C13 C8 C3 118.6(2)
C10 C9 C8 121.8(2)
C10 C9 H9 119.1
C8 C9 H9 119.1
C9 C10 C11 120.0(3)
C9 C10 H10 120.0
C11 C10 H10 120.0
O3 C11 C12 118.1(3)
O3 C11 C10 122.7(3)
C12 C11 C10 119.3(3)
C13 C12 C11 120.1(2)
C13 C12 H12 120.0
C11 C12 H12 120.0
C12 C13 C8 121.9(3)
C12 C13 H13 119.0
C8 C13 H13 119.0

loop_
_geom_bond_atom_site_label_1
_geom_bond_atom_site_label_2
_geom_bond_distance
N1 C1 1.316(3)
N1 C7 1.455(3)
N1 C4 1.467(3)
O1 C1 1.238(3)
O2 C2 1.403(3)
O2 H2 0.8200
O3 C11 1.358(3)
O3 H3 0.8200
C1 C2 1.530(4)
C2 C3 1.549(3)
C2 H2A 0.9800
C3 C8 1.506(4)
C3 C4 1.552(4)
C3 H3A 0.9800
C4 C5 1.519(4)
C4 H4 0.9800
C5 C6 1.533(4)
C5 H5A 0.9700
C5 H5B 0.9700
C6 C7 1.527(4)
C6 H6A 0.9700
C6 H6B 0.9700
C7 H7A 0.9700
C7 H7B 0.9700
C8 C9 1.386(3)
C8 C13 1.393(3)
C9 C10 1.382(3)
C9 H9 0.9300
C10 C11 1.383(4)
C10 H10 0.9300
C11 C12 1.382(4)
C12 C13 1.375(4)
C12 H12 0.9300
C13 H13 0.9300

loop_
_geom_torsion_atom_site_label_1
_geom_torsion_atom_site_label_2
_geom_torsion_atom_site_label_3
_geom_torsion_atom_site_label_4
_geom_torsion
C7 N1 C1 O1 9.4(4)
C4 N1 C1 O1 174.3(2)
C7 N1 C1 C2 -170.6(3)
C4 N1 C1 C2 -5.7(3)
O1 C1 C2 O2 -24.8(4)
N1 C1 C2 O2 155.2(2)
O1 C1 C2 C3 -151.7(2)
N1 C1 C2 C3 28.2(3)
O2 C2 C3 C8 -38.5(3)
C1 C2 C3 C8 84.7(3)
O2 C2 C3 C4 -160.6(2)
C1 C2 C3 C4 -37.3(2)
C1 N1 C4 C5 -148.2(2)
C7 N1 C4 C5 19.4(3)
C1 N1 C4 C3 -19.1(3)
C7 N1 C4 C3 148.4(2)
C8 C3 C4 N1 -90.0(2)
C2 C3 C4 N1 34.0(2)
C8 C3 C4 C5 24.0(3)
C2 C3 C4 C5 147.9(2)
N1 C4 C5 C6 -35.4(3)
C3 C4 C5 C6 -149.7(2)
C4 C5 C6 C7 40.1(3)
C1 N1 C7 C6 170.3(2)
C4 N1 C7 C6 5.3(3)
C5 C6 C7 N1 -28.0(3)
C2 C3 C8 C9 -25.7(4)
C4 C3 C8 C9 88.1(3)
C2 C3 C8 C13 155.3(2)
C4 C3 C8 C13 -91.0(3)
C13 C8 C9 C10 0.7(4)
C3 C8 C9 C10 -178.4(2)
C8 C9 C10 C11 0.0(4)
C9 C10 C11 O3 179.9(3)
C9 C10 C11 C12 -1.0(4)
O3 C11 C12 C13 -179.6(3)
C10 C11 C12 C13 1.2(4)
C11 C12 C13 C8 -0.5(4)
C9 C8 C13 C12 -0.5(4)
C3 C8 C13 C12 178.6(2)
